data_1573718
_journal_paper_doi 10.1039/D4OB01942C
_chemical_formula_sum 'C20 H22 O2 Se2'
_chemical_formula_weight 452.29
_space_group_crystal_system triclinic
_space_group_IT_number 2
_space_group_name_Hall '-P 1'
_space_group_name_H-M_alt 'P -1'
_atom_sites_solution_hydrogens geom
_audit_creation_method SHELXL-2014/7
_audit_update_record
;
2024-10-30 deposited with the CCDC.	2025-01-17 downloaded from the CCDC.
;
_cell_angle_alpha 71.641(6)
_cell_angle_beta 70.303(6)
_cell_angle_gamma 63.501(6)
_cell_formula_units_Z 2
_cell_length_a 10.0831(14)
_cell_length_b 10.4303(15)
_cell_length_c 10.7237(16)
_cell_measurement_reflns_used 2360
_cell_measurement_temperature 296(2)
_cell_measurement_theta_max 20.88
_cell_measurement_theta_min 2.53
_cell_volume 932.0(2)
_computing_cell_refinement 'Bruker SAINT'
_computing_data_collection 'Bruker APEX2'
_computing_data_reduction 'Bruker SAINT'
_computing_molecular_graphics 'Mercury 2024.2.0'
_computing_structure_refinement 'SHELXL-2014 (Sheldrick 2014)'
_computing_structure_solution 'SHELXS-97 (Sheldrick 2008)'
_diffrn_ambient_temperature 296(2)
_diffrn_measured_fraction_theta_full 0.994
_diffrn_measured_fraction_theta_max 0.994
_diffrn_measurement_device_type 'Bruker APEX-II CCD'
_diffrn_measurement_method '\f and \w scans'
_diffrn_radiation_type MoK\a
_diffrn_radiation_wavelength 0.71073
_diffrn_reflns_av_R_equivalents 0.1552
_diffrn_reflns_av_unetI/netI 0.0882
_diffrn_reflns_Laue_measured_fraction_full 0.994
_diffrn_reflns_Laue_measured_fraction_max 0.994
_diffrn_reflns_limit_h_max 12
_diffrn_reflns_limit_h_min -12
_diffrn_reflns_limit_k_max 12
_diffrn_reflns_limit_k_min -12
_diffrn_reflns_limit_l_max 13
_diffrn_reflns_limit_l_min -13
_diffrn_reflns_number 24783
_diffrn_reflns_point_group_measured_fraction_full 0.994
_diffrn_reflns_point_group_measured_fraction_max 0.994
_diffrn_reflns_theta_full 25.242
_diffrn_reflns_theta_max 25.745
_diffrn_reflns_theta_min 2.225
_exptl_absorpt_coefficient_mu 3.976
_exptl_absorpt_correction_T_max 0.7453
_exptl_absorpt_correction_T_min 0.6696
_exptl_absorpt_correction_type multi-scan
_exptl_absorpt_process_details 'SADABS (Bruker,2014)'
_exptl_crystal_colour colorless
_exptl_crystal_density_diffrn 1.612
_exptl_crystal_description plate
_exptl_crystal_F_000 452
_exptl_crystal_size_max 0.180
_exptl_crystal_size_mid 0.120
_exptl_crystal_size_min 0.060
_refine_diff_density_max 0.474
_refine_diff_density_min -0.410
_refine_diff_density_rms 0.091
_refine_ls_extinction_method none
_refine_ls_goodness_of_fit_ref 1.012
_refine_ls_hydrogen_treatment constr
_refine_ls_matrix_type full
_refine_ls_number_parameters 217
_refine_ls_number_reflns 3552
_refine_ls_number_restraints 0
_refine_ls_restrained_S_all 1.012
_refine_ls_R_factor_all 0.1052
_refine_ls_R_factor_gt 0.0561
_refine_ls_shift/su_max 0.001
_refine_ls_shift/su_mean 0.000
_refine_ls_structure_factor_coef Fsqd
_refine_ls_weighting_details 'w=1/[\s^2^(Fo^2^)+(0.0304P)^2^+0.9969P] where P=(Fo^2^+2Fc^2^)/3'
_refine_ls_weighting_scheme calc
_refine_ls_wR_factor_gt 0.0915
_refine_ls_wR_factor_ref 0.1065
_reflns_Friedel_coverage 0.000
_reflns_number_gt 2274
_reflns_number_total 3552
_reflns_threshold_expression 'I > 2\s(I)'
_cod_data_source_file d4ob01942c3.cif
_cod_data_source_block shelx_CCDC1
_cod_database_code 1573718
_shelx_shelxl_version_number 2014/7
_shelx_space_group_comment
;
The symmetry employed for this shelxl refinement is uniquely defined
by the following loop, which should always be used as a source of
symmetry information in preference to the above space-group names.
They are only intended as comments.
;
_shelx_estimated_absorpt_t_min 0.535
_shelx_estimated_absorpt_t_max 0.796

loop_
_space_group_symop_operation_xyz
'x, y, z'
'-x, -y, -z'

loop_
_atom_site_label
_atom_site_type_symbol
_atom_site_fract_x
_atom_site_fract_y
_atom_site_fract_z
_atom_site_U_iso_or_equiv
_atom_site_adp_type
_atom_site_occupancy
_atom_site_site_symmetry_order
_atom_site_calc_flag
_atom_site_refinement_flags_posn
_atom_site_refinement_flags_adp
_atom_site_refinement_flags_occupancy
_atom_site_disorder_assembly
_atom_site_disorder_group
Se2 Se 0.50309(8) 1.13070(7) 0.26953(7) 0.0459(2) Uani 1 1 d . . . . .
Se1 Se 0.98902(8) 0.37835(7) 0.28434(7) 0.0510(2) Uani 1 1 d . . . . .
O1 O 0.6709(5) 0.6217(5) 0.3680(4) 0.0483(11) Uani 1 1 d . . . . .
O2 O 0.5989(5) 0.8791(5) 0.1230(4) 0.0524(12) Uani 1 1 d . . . . .
C7 C 0.6757(6) 0.5747(6) 0.2738(6) 0.0323(13) Uani 1 1 d . . . . .
C15 C 0.4918(7) 0.8791(6) 0.2191(6) 0.0361(14) Uani 1 1 d . . . . .
C7A C 0.8174(7) 0.4658(6) 0.2129(6) 0.0356(14) Uani 1 1 d . . . . .
C6 C 0.5373(6) 0.6186(6) 0.2176(5) 0.0305(13) Uani 1 1 d . . . . .
C14 C 0.4138(6) 0.7702(6) 0.2521(5) 0.0350(14) Uani 1 1 d . . . . .
C3A C 0.8388(7) 0.4120(6) 0.1037(6) 0.0388(14) Uani 1 1 d . . . . .
C15A C 0.4249(7) 0.9874(6) 0.3030(6) 0.0343(14) Uani 1 1 d . . . . .
C11A C 0.3040(7) 1.0013(6) 0.4116(6) 0.0362(14) Uani 1 1 d . . . . .
C5 C 0.5907(7) 0.6153(6) 0.0668(6) 0.0396(15) Uani 1 1 d . . . . .
H5A H 0.5033 0.6368 0.0333 0.048 Uiso 1 1 calc R U . . .
H5B H 0.6292 0.6922 0.0201 0.048 Uiso 1 1 calc R U . . .
C9 C 0.4728(7) 0.4965(6) 0.2901(6) 0.0411(15) Uani 1 1 d . . . . .
H9A H 0.4383 0.4961 0.3852 0.062 Uiso 1 1 calc R U . . .
H9B H 0.3890 0.5147 0.2546 0.062 Uiso 1 1 calc R U . . .
H9C H 0.5513 0.4035 0.2750 0.062 Uiso 1 1 calc R U . . .
C11 C 0.2634(7) 1.1193(6) 0.4772(6) 0.0398(15) Uani 1 1 d . . . . .
C10 C 0.3531(7) 1.1961(6) 0.4181(6) 0.0448(16) Uani 1 1 d . . . . .
H10 H 0.3410 1.2754 0.4491 0.054 Uiso 1 1 calc R U . . .
C4 C 0.7124(7) 0.4724(7) 0.0314(6) 0.0444(15) Uani 1 1 d . . . . .
H4A H 0.6662 0.4015 0.0540 0.053 Uiso 1 1 calc R U . . .
H4B H 0.7552 0.4870 -0.0652 0.053 Uiso 1 1 calc R U . . .
C3 C 0.9825(7) 0.2980(6) 0.0708(7) 0.0471(16) Uani 1 1 d . . . . .
C12 C 0.2240(7) 0.8985(7) 0.4516(7) 0.0486(16) Uani 1 1 d . . . . .
H12A H 0.1345 0.9446 0.4144 0.058 Uiso 1 1 calc R U . . .
H12B H 0.1906 0.8776 0.5492 0.058 Uiso 1 1 calc R U . . .
C13 C 0.3262(7) 0.7566(6) 0.4021(6) 0.0399(15) Uani 1 1 d . . . . .
H13A H 0.2642 0.7017 0.4168 0.048 Uiso 1 1 calc R U . . .
H13B H 0.4000 0.6999 0.4575 0.048 Uiso 1 1 calc R U . . .
C17 C 0.2971(7) 0.8401(7) 0.1627(7) 0.0508(17) Uani 1 1 d . . . . .
H17A H 0.2445 0.7772 0.1786 0.076 Uiso 1 1 calc R U . . .
H17B H 0.2251 0.9330 0.1845 0.076 Uiso 1 1 calc R U . . .
H17C H 0.3494 0.8536 0.0693 0.076 Uiso 1 1 calc R U . . .
C2 C 1.0766(8) 0.2674(7) 0.1509(7) 0.0561(19) Uani 1 1 d . . . . .
H2 H 1.1754 0.1975 0.1400 0.067 Uiso 1 1 calc R U . . .
C16 C 0.1359(8) 1.1502(8) 0.6015(7) 0.061(2) Uani 1 1 d . . . . .
H16A H 0.0873 1.0821 0.6260 0.092 Uiso 1 1 calc R U . . .
H16B H 0.1767 1.1403 0.6746 0.092 Uiso 1 1 calc R U . . .
H16C H 0.0628 1.2478 0.5830 0.092 Uiso 1 1 calc R U . . .
C8 C 1.0244(8) 0.2225(8) -0.0431(8) 0.067(2) Uani 1 1 d . . . . .
H8A H 0.9402 0.2622 -0.0851 0.100 Uiso 1 1 calc R U . . .
H8B H 1.1114 0.2372 -0.1084 0.100 Uiso 1 1 calc R U . . .
H8C H 1.0484 0.1199 -0.0086 0.100 Uiso 1 1 calc R U . . .

loop_
_atom_site_aniso_label
_atom_site_aniso_U_11
_atom_site_aniso_U_22
_atom_site_aniso_U_33
_atom_site_aniso_U_23
_atom_site_aniso_U_13
_atom_site_aniso_U_12
Se2 0.0617(5) 0.0431(4) 0.0437(4) -0.0040(3) -0.0145(4) -0.0305(4)
Se1 0.0449(4) 0.0490(4) 0.0579(5) -0.0026(3) -0.0252(4) -0.0125(4)
O1 0.048(3) 0.059(3) 0.048(3) -0.024(2) -0.017(2) -0.015(2)
O2 0.051(3) 0.051(3) 0.051(3) -0.016(2) 0.014(2) -0.030(2)
C7 0.035(3) 0.028(3) 0.032(3) -0.005(3) -0.004(3) -0.013(3)
C15 0.038(4) 0.028(3) 0.037(4) 0.002(3) -0.010(3) -0.013(3)
C7A 0.039(3) 0.034(3) 0.035(3) -0.005(3) -0.012(3) -0.014(3)
C6 0.032(3) 0.037(3) 0.026(3) -0.009(2) -0.004(3) -0.016(3)
C14 0.035(3) 0.040(3) 0.030(3) -0.006(3) -0.003(3) -0.018(3)
C3A 0.037(3) 0.038(3) 0.044(4) -0.012(3) -0.008(3) -0.014(3)
C15A 0.042(4) 0.024(3) 0.040(4) -0.001(3) -0.017(3) -0.013(3)
C11A 0.039(3) 0.034(3) 0.035(4) -0.003(3) -0.013(3) -0.013(3)
C5 0.037(3) 0.044(4) 0.037(4) -0.010(3) -0.012(3) -0.011(3)
C9 0.044(4) 0.037(3) 0.046(4) -0.011(3) -0.006(3) -0.020(3)
C11 0.042(4) 0.039(3) 0.033(4) -0.013(3) -0.010(3) -0.006(3)
C10 0.062(4) 0.033(3) 0.042(4) -0.009(3) -0.015(3) -0.017(3)
C4 0.047(4) 0.049(4) 0.041(4) -0.019(3) -0.007(3) -0.017(3)
C3 0.040(4) 0.035(4) 0.060(5) -0.016(3) -0.002(3) -0.010(3)
C12 0.046(4) 0.048(4) 0.052(4) -0.017(3) 0.002(3) -0.023(3)
C13 0.040(4) 0.036(3) 0.037(4) -0.005(3) 0.006(3) -0.020(3)
C17 0.039(4) 0.046(4) 0.068(5) -0.010(3) -0.025(4) -0.009(3)
C2 0.039(4) 0.034(4) 0.084(5) -0.013(4) -0.007(4) -0.008(3)
C16 0.059(5) 0.067(5) 0.061(5) -0.031(4) -0.013(4) -0.015(4)
C8 0.053(5) 0.052(4) 0.085(6) -0.035(4) -0.003(4) -0.007(4)

loop_
_atom_type_symbol
_atom_type_description
_atom_type_scat_dispersion_real
_atom_type_scat_dispersion_imag
_atom_type_scat_source
C C 0.0033 0.0016 'International Tables Vol C Tables 4.2.6.8 and 6.1.1.4'
H H 0.0000 0.0000 'International Tables Vol C Tables 4.2.6.8 and 6.1.1.4'
O O 0.0106 0.0060 'International Tables Vol C Tables 4.2.6.8 and 6.1.1.4'
Se Se -0.0929 2.2259 'International Tables Vol C Tables 4.2.6.8 and 6.1.1.4'

loop_
_geom_angle_atom_site_label_1
_geom_angle_atom_site_label_2
_geom_angle_atom_site_label_3
_geom_angle
_geom_angle_site_symmetry_1
_geom_angle_site_symmetry_3
_geom_angle_publ_flag
C10 Se2 C15A 86.1(3) . . ?
C2 Se1 C7A 86.0(3) . . ?
O1 C7 C7A 120.4(5) . . ?
O1 C7 C6 123.6(5) . . ?
C7A C7 C6 116.0(5) . . ?
O2 C15 C15A 121.5(5) . . ?
O2 C15 C14 121.8(5) . . ?
C15A C15 C14 116.6(5) . . ?
C3A C7A C7 125.6(5) . . ?
C3A C7A Se1 112.2(4) . . ?
C7 C7A Se1 122.2(4) . . ?
C5 C6 C7 109.0(5) . . ?
C5 C6 C9 107.7(4) . . ?
C7 C6 C9 105.5(4) . . ?
C5 C6 C14 114.2(4) . . ?
C7 C6 C14 110.2(4) . . ?
C9 C6 C14 109.9(4) . . ?
C17 C14 C15 105.4(4) . . ?
C17 C14 C13 108.5(5) . . ?
C15 C14 C13 109.5(5) . . ?
C17 C14 C6 111.4(4) . . ?
C15 C14 C6 109.4(4) . . ?
C13 C14 C6 112.3(4) . . ?
C7A C3A C3 115.0(5) . . ?
C7A C3A C4 119.4(5) . . ?
C3 C3A C4 125.6(5) . . ?
C11A C15A C15 127.5(5) . . ?
C11A C15A Se2 111.5(4) . . ?
C15 C15A Se2 121.0(4) . . ?
C15A C11A C11 115.2(5) . . ?
C15A C11A C12 119.1(5) . . ?
C11 C11A C12 125.7(6) . . ?
C4 C5 C6 115.0(5) . . ?
C4 C5 H5A 108.5 . . ?
C6 C5 H5A 108.5 . . ?
C4 C5 H5B 108.5 . . ?
C6 C5 H5B 108.5 . . ?
H5A C5 H5B 107.5 . . ?
C6 C9 H9A 109.5 . . ?
C6 C9 H9B 109.5 . . ?
H9A C9 H9B 109.5 . . ?
C6 C9 H9C 109.5 . . ?
H9A C9 H9C 109.5 . . ?
H9B C9 H9C 109.5 . . ?
C10 C11 C11A 112.9(5) . . ?
C10 C11 C16 123.8(6) . . ?
C11A C11 C16 123.3(6) . . ?
C11 C10 Se2 114.3(4) . . ?
C11 C10 H10 122.9 . . ?
Se2 C10 H10 122.9 . . ?
C3A C4 C5 112.9(5) . . ?
C3A C4 H4A 109.0 . . ?
C5 C4 H4A 109.0 . . ?
C3A C4 H4B 109.0 . . ?
C5 C4 H4B 109.0 . . ?
H4A C4 H4B 107.8 . . ?
C2 C3 C3A 113.2(6) . . ?
C2 C3 C8 124.4(6) . . ?
C3A C3 C8 122.4(6) . . ?
C11A C12 C13 111.8(5) . . ?
C11A C12 H12A 109.3 . . ?
C13 C12 H12A 109.3 . . ?
C11A C12 H12B 109.3 . . ?
C13 C12 H12B 109.3 . . ?
H12A C12 H12B 107.9 . . ?
C12 C13 C14 116.4(5) . . ?
C12 C13 H13A 108.2 . . ?
C14 C13 H13A 108.2 . . ?
C12 C13 H13B 108.2 . . ?
C14 C13 H13B 108.2 . . ?
H13A C13 H13B 107.3 . . ?
C14 C17 H17A 109.5 . . ?
C14 C17 H17B 109.5 . . ?
H17A C17 H17B 109.5 . . ?
C14 C17 H17C 109.5 . . ?
H17A C17 H17C 109.5 . . ?
H17B C17 H17C 109.5 . . ?
C3 C2 Se1 113.6(5) . . ?
C3 C2 H2 123.2 . . ?
Se1 C2 H2 123.2 . . ?
C11 C16 H16A 109.5 . . ?
C11 C16 H16B 109.5 . . ?
H16A C16 H16B 109.5 . . ?
C11 C16 H16C 109.5 . . ?
H16A C16 H16C 109.5 . . ?
H16B C16 H16C 109.5 . . ?
C3 C8 H8A 109.5 . . ?
C3 C8 H8B 109.5 . . ?
H8A C8 H8B 109.5 . . ?
C3 C8 H8C 109.5 . . ?
H8A C8 H8C 109.5 . . ?
H8B C8 H8C 109.5 . . ?

loop_
_geom_bond_atom_site_label_1
_geom_bond_atom_site_label_2
_geom_bond_distance
_geom_bond_site_symmetry_2
_geom_bond_publ_flag
Se2 C10 1.852(7) . ?
Se2 C15A 1.874(5) . ?
Se1 C2 1.856(7) . ?
Se1 C7A 1.860(5) . ?
O1 C7 1.234(6) . ?
O2 C15 1.216(7) . ?
C7 C7A 1.465(8) . ?
C7 C6 1.531(7) . ?
C15 C15A 1.445(8) . ?
C15 C14 1.546(7) . ?
C7A C3A 1.367(8) . ?
C6 C5 1.529(7) . ?
C6 C9 1.557(7) . ?
C6 C14 1.577(8) . ?
C14 C17 1.546(7) . ?
C14 C13 1.549(8) . ?
C3A C3 1.422(8) . ?
C3A C4 1.505(8) . ?
C15A C11A 1.362(8) . ?
C11A C11 1.441(8) . ?
C11A C12 1.494(8) . ?
C5 C4 1.510(8) . ?
C5 H5A 0.9700 . ?
C5 H5B 0.9700 . ?
C9 H9A 0.9600 . ?
C9 H9B 0.9600 . ?
C9 H9C 0.9600 . ?
C11 C10 1.342(8) . ?
C11 C16 1.510(9) . ?
C10 H10 0.9300 . ?
C4 H4A 0.9700 . ?
C4 H4B 0.9700 . ?
C3 C2 1.359(8) . ?
C3 C8 1.500(9) . ?
C12 C13 1.516(8) . ?
C12 H12A 0.9700 . ?
C12 H12B 0.9700 . ?
C13 H13A 0.9700 . ?
C13 H13B 0.9700 . ?
C17 H17A 0.9600 . ?
C17 H17B 0.9600 . ?
C17 H17C 0.9600 . ?
C2 H2 0.9300 . ?
C16 H16A 0.9600 . ?
C16 H16B 0.9600 . ?
C16 H16C 0.9600 . ?
C8 H8A 0.9600 . ?
C8 H8B 0.9600 . ?
C8 H8C 0.9600 . ?
